data_1513980
loop_
_publ_author_name
'Greedan, J. E.'
'Raju, N. P.'
'Davidson, I. J.'

_publ_section_title
;
 Long range and short range magnetic order in orthorhombic Li Mn O2
;
_journal_coden_ASTM JSSCBI
_journal_name_full 'Journal of Solid State Chemistry'
_journal_page_first 209
_journal_page_last 214
_journal_paper_doi 10.1006/jssc.1996.7189
_journal_volume 128
_journal_year 1997
_chemical_formula_structural 'Li (Mn O2)'
_chemical_formula_sum 'Li Mn O2'
_chemical_name_systematic 'Lithium Manganate(III)'
_space_group_IT_number 59
_symmetry_Int_Tables_number 59
_symmetry_space_group_name_Hall '-P 2ab 2a'
_symmetry_space_group_name_H-M 'P m m n :2'
_audit_creation_date 1999/01/19
_cell_angle_alpha 90.
_cell_angle_beta 90.
_cell_angle_gamma 90.
_cell_formula_units_Z 2
_cell_length_a 2.806(1)
_cell_length_b 4.550(2)
_cell_length_c 5.747(2)
_cell_volume 73.37(5)
_refine_ls_R_factor_all 0.016
_cod_data_source_file 'data_LiMnO2melanie084642.cif'
_cod_data_source_block /var/www/cod/tmp/uploads/1395763572.45-D290F29E9218B844.cif
_cod_original_cell_volume 73.37
_cod_original_sg_symbol_H-M 'P m m n Z'
_cod_original_formula_sum 'Li1 Mn1 O2'
_cod_database_code 1513980

loop_
_symmetry_equiv_pos_site_id
_symmetry_equiv_pos_as_xyz
1 'x+1/2, y+1/2, -z'
2 '-x, y+1/2, -z'
3 'x+1/2, -y, -z'
4 '-x, -y, -z'
5 '-x+1/2, -y+1/2, z'
6 'x, -y+1/2, z'
7 '-x+1/2, y, z'
8 'x, y, z'

loop_
_atom_site_label
_atom_site_type_symbol
_atom_site_symmetry_multiplicity
_atom_site_Wyckoff_symbol
_atom_site_fract_x
_atom_site_fract_y
_atom_site_fract_z
_atom_site_occupancy
_atom_site_attached_hydrogens
_atom_site_B_iso_or_equiv
Li1 Li1+ 2 a 0.25 0.25 0.125 1. 0 0.5
Mn1 Mn3+ 2 a 0.25 0.25 0.643 1. 0 0.5
O1 O2- 2 b 0.25 0.75 0.136 1. 0 0.5
O2 O2- 2 b 0.25 0.75 0.6 1. 0 0.5

loop_
_atom_type_symbol
_atom_type_oxidation_number
Li1+ 1
Mn3+ 3
O2- -2
